data_4314068
loop_
_publ_author_name
'Nate Schultheiss'
'Douglas R. Powell'
'Eric Bosch'

_publ_contact_author
; 
   Prof. Eric Bosch 
   Department of Chemistry 
   Southwest Missouri State University
   901 South National Avenue 
   Springfield, MO  65804  USA 
;
_publ_contact_author_email erb625f@smsu.edu
_publ_contact_author_fax 1(417)8365507
_publ_contact_author_phone 1(417)8364277
_publ_section_title
;
 Silver(I) Coordination Chemistry of 2,6-Diarylpyrazines. \p-Stacking,
 Anion Coordination, and Steric Control
;
_journal_name_full 'Inorganic Chemistry'
_journal_page_first 5304
_journal_page_last 5310
_journal_paper_doi 10.1021/ic034277m
_journal_volume 42
_journal_year 2003
_chemical_formula_moiety '(C32 H24 Ag1 N4) 1+, (B1 F4) 1-, (C1 H3 N1 O2)'
_chemical_formula_sum 'C33 H27 Ag B F4 N5 O2'
_chemical_formula_weight 720.28
_chemical_name_systematic
; 
 ? 
;
_space_group_IT_number 2
_symmetry_cell_setting triclinic
_symmetry_space_group_name_Hall '-P 1'
_symmetry_space_group_name_H-M 'P -1'
_atom_sites_solution_hydrogens geom
_atom_sites_solution_primary direct
_atom_sites_solution_secondary difmap
_audit_creation_method SHELXL-97
_cell_angle_alpha 84.265(2)
_cell_angle_beta 83.833(2)
_cell_angle_gamma 85.556(2)
_cell_formula_units_Z 1
_cell_length_a 3.8099(3)
_cell_length_b 11.8095(9)
_cell_length_c 16.4554(12)
_cell_measurement_reflns_used 3998
_cell_measurement_temperature 100(2)
_cell_measurement_theta_max 29.97
_cell_measurement_theta_min 2.50
_cell_volume 730.74(10)
_computing_cell_refinement 'Bruker SMART'
_computing_data_collection 'Bruker SMART'
_computing_data_reduction 'Bruker SAINT'
_computing_molecular_graphics 'Bruker SHELXTL'
_computing_publication_material 'Bruker SHELXTL'
_computing_structure_refinement 'SHELXL-97 (Sheldrick, 1997)'
_computing_structure_solution 'SHELXS-97 (Sheldrick, 1990)'
_diffrn_ambient_temperature 100(2)
_diffrn_measured_fraction_theta_full 0.957
_diffrn_measured_fraction_theta_max 0.901
_diffrn_measurement_device 'Bruker APEX'
_diffrn_measurement_device_type 'CCD area detector'
_diffrn_measurement_method '\w scan frames'
_diffrn_radiation_monochromator graphite
_diffrn_radiation_source 'fine-focus sealed tube'
_diffrn_radiation_type MoK\a
_diffrn_radiation_wavelength 0.71073
_diffrn_reflns_av_R_equivalents 0.0165
_diffrn_reflns_av_sigmaI/netI 0.0322
_diffrn_reflns_limit_h_max 5
_diffrn_reflns_limit_h_min -5
_diffrn_reflns_limit_k_max 16
_diffrn_reflns_limit_k_min -14
_diffrn_reflns_limit_l_max 23
_diffrn_reflns_limit_l_min -22
_diffrn_reflns_number 5945
_diffrn_reflns_theta_full 26.00
_diffrn_reflns_theta_max 29.97
_diffrn_reflns_theta_min 2.04
_diffrn_standards_decay_% -0.11
_diffrn_standards_number 98
_exptl_absorpt_coefficient_mu 0.757
_exptl_absorpt_correction_T_max 0.9703
_exptl_absorpt_correction_T_min 0.6942
_exptl_absorpt_correction_type multi-scan
_exptl_absorpt_process_details 'SADABS, 2000'
_exptl_crystal_colour colorless
_exptl_crystal_density_diffrn 1.637
_exptl_crystal_density_meas 0
_exptl_crystal_density_method 'not measured'
_exptl_crystal_description needle
_exptl_crystal_F_000 364
_exptl_crystal_size_max 0.52
_exptl_crystal_size_mid 0.09
_exptl_crystal_size_min 0.04
_refine_diff_density_max 1.370
_refine_diff_density_min -0.691
_refine_diff_density_rms 0.105
_refine_ls_extinction_method none
_refine_ls_goodness_of_fit_ref 1.107
_refine_ls_hydrogen_treatment mixed
_refine_ls_matrix_type full
_refine_ls_number_parameters 284
_refine_ls_number_reflns 3837
_refine_ls_number_restraints 423
_refine_ls_restrained_S_all 1.122
_refine_ls_R_factor_all 0.0369
_refine_ls_R_factor_gt 0.0340
_refine_ls_shift/su_max 0.000
_refine_ls_shift/su_mean 0.000
_refine_ls_structure_factor_coef Fsqd
_refine_ls_weighting_details 'calc w=1/[\s^2^(Fo^2^)+(0.0500P)^2^+0.4200P] where P=(Fo^2^+2Fc^2^)/3'
_refine_ls_weighting_scheme calc
_refine_ls_wR_factor_gt 0.0857
_refine_ls_wR_factor_ref 0.0876
_reflns_number_gt 3621
_reflns_number_total 3837
_reflns_threshold_expression >2sigma(I)
_cod_data_source_file ic034277msi20030313_100916_5.cif
_cod_data_source_block compound_4.1/2(CH3NO2)_
_cod_database_code 4314068

loop_
_symmetry_equiv_pos_as_xyz
'x, y, z'
'-x, -y, -z'

loop_
_atom_site_label
_atom_site_type_symbol
_atom_site_fract_x
_atom_site_fract_y
_atom_site_fract_z
_atom_site_U_iso_or_equiv
_atom_site_adp_type
_atom_site_occupancy
_atom_site_symmetry_multiplicity
_atom_site_calc_flag
_atom_site_refinement_flags
_atom_site_disorder_assembly
_atom_site_disorder_group
Ag1 Ag 0.5000 0.5000 0.5000 0.02041(8) Uani 1 2 d S . .
N1 N 0.5769(5) 0.47105(14) 0.37266(10) 0.0166(3) Uani 1 1 d . . .
N2 N 0.6795(4) 0.41875(13) 0.21001(10) 0.0126(3) Uani 1 1 d . . .
C1 C 0.5086(5) 0.36866(16) 0.35179(12) 0.0160(3) Uani 1 1 d . . .
H1A H 0.4197 0.3133 0.3932 0.019 Uiso 1 1 calc R . .
C2 C 0.5651(5) 0.34167(15) 0.27059(11) 0.0134(3) Uani 1 1 d . . .
C3 C 0.6981(5) 0.54787(16) 0.31240(12) 0.0154(3) Uani 1 1 d . . .
H3A H 0.7533 0.6206 0.3255 0.018 Uiso 1 1 calc R . .
C4 C 0.7440(5) 0.52215(15) 0.23058(11) 0.0128(3) Uani 1 1 d . . .
C5 C 0.4979(5) 0.22668(15) 0.24996(11) 0.0133(3) Uani 1 1 d . . .
C6 C 0.5536(5) 0.13167(16) 0.30618(12) 0.0163(3) Uani 1 1 d . . .
H6A H 0.6363 0.1412 0.3574 0.020 Uiso 1 1 calc R . .
C7 C 0.4886(5) 0.02352(17) 0.28762(13) 0.0196(4) Uani 1 1 d . . .
H7A H 0.5299 -0.0407 0.3258 0.024 Uiso 1 1 calc R . .
C8 C 0.3639(5) 0.00925(16) 0.21356(13) 0.0181(4) Uani 1 1 d . . .
H8A H 0.3146 -0.0645 0.2014 0.022 Uiso 1 1 calc R . .
C9 C 0.3107(5) 0.10313(16) 0.15695(12) 0.0172(4) Uani 1 1 d . . .
H9A H 0.2277 0.0931 0.1059 0.021 Uiso 1 1 calc R . .
C10 C 0.3786(5) 0.21157(16) 0.17474(12) 0.0155(3) Uani 1 1 d . . .
H10A H 0.3438 0.2753 0.1357 0.019 Uiso 1 1 calc R . .
C11 C 0.8743(5) 0.60669(15) 0.16363(11) 0.0126(3) Uani 1 1 d . . .
C12 C 0.8113(5) 0.72384(16) 0.17020(12) 0.0153(3) Uani 1 1 d . . .
H12A H 0.6864 0.7505 0.2185 0.018 Uiso 1 1 calc R . .
C13 C 0.9321(5) 0.80131(16) 0.10584(12) 0.0171(4) Uani 1 1 d . . .
H13A H 0.8867 0.8808 0.1102 0.021 Uiso 1 1 calc R . .
C14 C 1.1185(5) 0.76323(17) 0.03533(12) 0.0172(4) Uani 1 1 d . . .
H14A H 1.2025 0.8166 -0.0081 0.021 Uiso 1 1 calc R . .
C15 C 1.1820(5) 0.64661(17) 0.02846(12) 0.0169(4) Uani 1 1 d . . .
H15A H 1.3087 0.6203 -0.0198 0.020 Uiso 1 1 calc R . .
C16 C 1.0594(5) 0.56873(16) 0.09245(12) 0.0148(3) Uani 1 1 d . . .
H16A H 1.1020 0.4892 0.0876 0.018 Uiso 1 1 calc R . .
B1 B 0.0515(14) 0.7911(5) 0.4435(4) 0.0238(4) Uani 0.272(3) 1 d PDU . 1
F1 F 0.151(3) 0.7855(11) 0.3602(5) 0.034(2) Uani 0.272(3) 1 d PDU . 1
F2 F -0.021(2) 0.6828(5) 0.4798(6) 0.0216(14) Uani 0.272(3) 1 d PDU . 1
F3 F -0.2475(14) 0.8651(5) 0.4556(4) 0.0369(12) Uani 0.272(3) 1 d PDU . 1
F4 F 0.3260(12) 0.8327(4) 0.4788(4) 0.0336(11) Uani 0.272(3) 1 d PDU . 1
B1' B 0.0570(15) 0.7804(6) 0.4334(4) 0.0238(4) Uani 0.228(3) 1 d PDU . 2
F1' F 0.103(3) 0.7838(13) 0.3483(5) 0.033(2) Uani 0.228(3) 1 d PDU . 2
F2' F -0.2090(16) 0.7087(5) 0.4637(4) 0.0264(12) Uani 0.228(3) 1 d PDU . 2
F3' F -0.037(2) 0.8895(6) 0.4567(8) 0.032(2) Uani 0.228(3) 1 d PDU . 2
F4' F 0.3715(15) 0.7377(6) 0.4645(5) 0.0380(14) Uani 0.228(3) 1 d PDU . 2
N1S N 0.0632(10) 0.7842(4) 0.4413(3) 0.0238(4) Uani 0.50 1 d PDU A 3
O1S O 0.099(3) 0.7737(10) 0.3680(4) 0.0338(16) Uani 0.50 1 d PDU A 3
O2S O 0.0515(18) 0.7036(5) 0.4945(5) 0.0550(18) Uani 0.50 1 d PDU A 3
C1S C 0.035(3) 0.8977(8) 0.4689(6) 0.0417(19) Uani 0.50 1 d PDU A 3
H1SA H -0.0062 0.9538 0.4222 0.063 Uiso 0.50 1 d PR A 3
H1SB H 0.2525 0.9127 0.4915 0.063 Uiso 0.50 1 d PR A 3
H1SC H -0.1653 0.9034 0.5113 0.063 Uiso 0.50 1 d PR A 3

loop_
_atom_site_aniso_label
_atom_site_aniso_U_11
_atom_site_aniso_U_22
_atom_site_aniso_U_33
_atom_site_aniso_U_23
_atom_site_aniso_U_13
_atom_site_aniso_U_12
Ag1 0.03058(13) 0.02048(11) 0.01021(11) -0.00347(7) 0.00078(7) -0.00322(8)
N1 0.0213(8) 0.0159(7) 0.0126(7) -0.0018(6) -0.0007(6) -0.0015(6)
N2 0.0108(7) 0.0131(7) 0.0141(7) -0.0015(5) -0.0016(5) -0.0015(5)
C1 0.0185(9) 0.0160(8) 0.0134(8) -0.0012(6) 0.0009(6) -0.0036(7)
C2 0.0114(8) 0.0145(8) 0.0145(8) -0.0016(6) -0.0022(6) -0.0019(6)
C3 0.0182(9) 0.0152(8) 0.0132(8) -0.0019(6) -0.0014(6) -0.0031(6)
C4 0.0121(8) 0.0138(7) 0.0126(8) -0.0018(6) -0.0014(6) -0.0008(6)
C5 0.0103(8) 0.0135(7) 0.0162(8) -0.0022(6) 0.0004(6) -0.0025(6)
C6 0.0145(8) 0.0171(8) 0.0180(8) -0.0004(7) -0.0037(7) -0.0030(6)
C7 0.0177(9) 0.0145(8) 0.0264(10) 0.0019(7) -0.0036(7) -0.0023(7)
C8 0.0139(8) 0.0140(8) 0.0270(10) -0.0040(7) -0.0011(7) -0.0029(6)
C9 0.0146(8) 0.0178(8) 0.0201(9) -0.0053(7) -0.0024(7) -0.0021(7)
C10 0.0140(8) 0.0150(8) 0.0173(8) -0.0015(6) 0.0003(6) -0.0019(6)
C11 0.0114(7) 0.0145(8) 0.0127(8) -0.0011(6) -0.0034(6) -0.0030(6)
C12 0.0163(8) 0.0149(8) 0.0152(8) -0.0029(7) -0.0024(6) -0.0013(6)
C13 0.0177(9) 0.0148(8) 0.0195(9) 0.0001(7) -0.0048(7) -0.0032(7)
C14 0.0146(8) 0.0214(9) 0.0159(8) 0.0030(7) -0.0034(6) -0.0060(7)
C15 0.0144(8) 0.0223(9) 0.0142(8) -0.0016(7) -0.0004(6) -0.0044(7)
C16 0.0141(8) 0.0161(8) 0.0146(8) -0.0023(6) -0.0019(6) -0.0023(6)
B1 0.0158(8) 0.0256(9) 0.0287(10) 0.0044(8) -0.0023(8) -0.0030(7)
F1 0.051(5) 0.026(4) 0.027(4) -0.003(3) 0.009(4) -0.023(4)
F2 0.019(3) 0.022(2) 0.027(3) -0.003(2) -0.004(2) -0.010(2)
F3 0.029(2) 0.034(2) 0.049(3) -0.006(2) -0.012(2) 0.002(2)
F4 0.023(2) 0.039(2) 0.041(2) -0.003(2) -0.0091(19) -0.0045(18)
B1' 0.0158(8) 0.0256(9) 0.0287(10) 0.0044(8) -0.0023(8) -0.0030(7)
F1' 0.041(5) 0.033(5) 0.023(3) 0.004(4) 0.002(3) -0.016(4)
F2' 0.021(3) 0.032(3) 0.027(2) -0.004(2) 0.004(2) -0.015(2)
F3' 0.024(4) 0.032(3) 0.043(4) -0.009(3) -0.001(3) -0.022(3)
F4' 0.026(2) 0.040(3) 0.049(3) 0.002(2) -0.012(2) -0.003(2)
N1S 0.0158(8) 0.0256(9) 0.0287(10) 0.0044(8) -0.0023(8) -0.0030(7)
O1S 0.048(3) 0.025(3) 0.029(3) -0.001(2) 0.006(2) -0.021(2)
O2S 0.047(3) 0.053(3) 0.048(3) 0.030(3) 0.020(3) 0.024(3)
C1S 0.051(4) 0.043(3) 0.037(3) -0.019(2) 0.004(3) -0.034(3)

loop_
_atom_type_symbol
_atom_type_description
_atom_type_scat_dispersion_real
_atom_type_scat_dispersion_imag
_atom_type_scat_source
C C 0.0033 0.0016 'International Tables Vol C Tables 4.2.6.8 and 6.1.1.4'
H H 0.0000 0.0000 'International Tables Vol C Tables 4.2.6.8 and 6.1.1.4'
B B 0.0013 0.0007 'International Tables Vol C Tables 4.2.6.8 and 6.1.1.4'
N N 0.0061 0.0033 'International Tables Vol C Tables 4.2.6.8 and 6.1.1.4'
F F 0.0171 0.0103 'International Tables Vol C Tables 4.2.6.8 and 6.1.1.4'
Ag Ag -0.8971 1.1015 'International Tables Vol C Tables 4.2.6.8 and 6.1.1.4'
O O 0.0106 0.0060 'International Tables Vol C Tables 4.2.6.8 and 6.1.1.4'

loop_
_geom_angle_atom_site_label_1
_geom_angle_atom_site_label_2
_geom_angle_atom_site_label_3
_geom_angle
_geom_angle_site_symmetry_1
_geom_angle_site_symmetry_3
_geom_angle_publ_flag
N1 Ag1 N1 180.000(1) . 2_666 ?
C1 N1 C3 117.74(16) . . ?
C1 N1 Ag1 118.00(12) . . ?
C3 N1 Ag1 124.24(13) . . ?
C2 N2 C4 117.66(16) . . ?
N1 C1 C2 121.45(17) . . ?
N1 C1 H1A 119.3 . . ?
C2 C1 H1A 119.3 . . ?
N2 C2 C1 121.03(17) . . ?
N2 C2 C5 118.83(16) . . ?
C1 C2 C5 120.13(16) . . ?
N1 C3 C4 120.84(18) . . ?
N1 C3 H3A 119.6 . . ?
C4 C3 H3A 119.6 . . ?
N2 C4 C3 121.22(16) . . ?
N2 C4 C11 117.54(16) . . ?
C3 C4 C11 121.23(17) . . ?
C10 C5 C6 119.30(17) . . ?
C10 C5 C2 120.73(16) . . ?
C6 C5 C2 119.97(17) . . ?
C7 C6 C5 120.39(19) . . ?
C7 C6 H6A 119.8 . . ?
C5 C6 H6A 119.8 . . ?
C8 C7 C6 120.08(18) . . ?
C8 C7 H7A 120.0 . . ?
C6 C7 H7A 120.0 . . ?
C7 C8 C9 119.92(18) . . ?
C7 C8 H8A 120.0 . . ?
C9 C8 H8A 120.0 . . ?
C10 C9 C8 120.33(19) . . ?
C10 C9 H9A 119.8 . . ?
C8 C9 H9A 119.8 . . ?
C9 C10 C5 119.96(17) . . ?
C9 C10 H10A 120.0 . . ?
C5 C10 H10A 120.0 . . ?
C16 C11 C12 119.47(17) . . ?
C16 C11 C4 119.44(16) . . ?
C12 C11 C4 121.09(16) . . ?
C13 C12 C11 119.86(17) . . ?
C13 C12 H12A 120.1 . . ?
C11 C12 H12A 120.1 . . ?
C14 C13 C12 120.51(18) . . ?
C14 C13 H13A 119.7 . . ?
C12 C13 H13A 119.7 . . ?
C13 C14 C15 119.86(17) . . ?
C13 C14 H14A 120.1 . . ?
C15 C14 H14A 120.1 . . ?
C16 C15 C14 119.84(17) . . ?
C16 C15 H15A 120.1 . . ?
C14 C15 H15A 120.1 . . ?
C15 C16 C11 120.45(18) . . ?
C15 C16 H16A 119.8 . . ?
C11 C16 H16A 119.8 . . ?
F1 B1 F3 110.6(4) . . ?
F1 B1 F2 109.3(4) . . ?
F3 B1 F2 109.4(4) . . ?
F1 B1 F4 108.9(4) . . ?
F3 B1 F4 108.3(4) . . ?
F2 B1 F4 110.4(4) . . ?
B1 F3 F4 128.4(5) . 1_455 ?
B1 F3 H1SC 96.7 . . ?
F4 F3 H1SC 106.9 1_455 . ?
B1 F4 F3 140.5(5) . 1_655 ?
B1 F4 H1SB 107.9 . . ?
F3 F4 H1SB 91.4 1_655 . ?
F1' B1' F3' 109.6(4) . . ?
F1' B1' F2' 109.5(4) . . ?
F3' B1' F2' 109.5(4) . . ?
F1' B1' F4' 108.9(4) . . ?
F3' B1' F4' 110.3(4) . . ?
F2' B1' F4' 109.0(4) . . ?
B1' F2' F4' 126.9(6) . 1_455 ?
B1' F3' H1SA 123.3 . . ?
B1' F3' H1SB 101.9 . . ?
H1SA F3' H1SB 87.8 . . ?
B1' F3' H1SC 122.5 . . ?
H1SA F3' H1SC 114.0 . . ?
H1SB F3' H1SC 84.3 . . ?
B1' F4' F2' 156.7(6) . 1_655 ?
O1S N1S O2S 123.8(7) . . ?
O1S N1S C1S 119.2(5) . . ?
O2S N1S C1S 117.1(5) . . ?
N1S C1S H1SA 109.0 . . ?
N1S C1S H1SB 110.4 . . ?
H1SA C1S H1SB 109.5 . . ?
N1S C1S H1SC 109.0 . . ?
H1SA C1S H1SC 109.5 . . ?
H1SB C1S H1SC 109.5 . . ?

loop_
_geom_bond_atom_site_label_1
_geom_bond_atom_site_label_2
_geom_bond_distance
_geom_bond_site_symmetry_2
_geom_bond_publ_flag
Ag1 N1 2.1423(16) . ?
Ag1 N1 2.1423(16) 2_666 ?
N1 C1 1.341(3) . ?
N1 C3 1.344(2) . ?
N2 C2 1.341(2) . ?
N2 C4 1.346(2) . ?
C1 C2 1.395(3) . ?
C1 H1A 0.9500 . ?
C2 C5 1.480(3) . ?
C3 C4 1.400(3) . ?
C3 H3A 0.9500 . ?
C4 C11 1.482(2) . ?
C5 C10 1.396(3) . ?
C5 C6 1.399(2) . ?
C6 C7 1.389(3) . ?
C6 H6A 0.9500 . ?
C7 C8 1.385(3) . ?
C7 H7A 0.9500 . ?
C8 C9 1.392(3) . ?
C8 H8A 0.9500 . ?
C9 C10 1.391(3) . ?
C9 H9A 0.9500 . ?
C10 H10A 0.9500 . ?
C11 C16 1.396(3) . ?
C11 C12 1.399(2) . ?
C12 C13 1.392(3) . ?
C12 H12A 0.9500 . ?
C13 C14 1.390(3) . ?
C13 H13A 0.9500 . ?
C14 C15 1.393(3) . ?
C14 H14A 0.9500 . ?
C15 C16 1.393(3) . ?
C15 H15A 0.9500 . ?
C16 H16A 0.9500 . ?
B1 F1 1.388(4) . ?
B1 F3 1.390(4) . ?
B1 F2 1.392(4) . ?
B1 F4 1.393(4) . ?
F3 F4 1.693(7) 1_455 ?
F3 H1SC 1.1449 . ?
F4 F3 1.693(7) 1_655 ?
F4 H1SB 1.0003 . ?
B1' F1' 1.389(4) . ?
B1' F3' 1.390(4) . ?
B1' F2' 1.391(4) . ?
B1' F4' 1.392(4) . ?
F2' F4' 1.607(7) 1_455 ?
F3' H1SA 0.9081 . ?
F3' H1SB 1.3537 . ?
F3' H1SC 0.9995 . ?
F4' F2' 1.607(7) 1_655 ?
N1S O1S 1.217(6) . ?
N1S O2S 1.227(5) . ?
N1S C1S 1.450(9) . ?
C1S H1SA 0.9800 . ?
C1S H1SB 0.9800 . ?
C1S H1SC 0.9800 . ?

loop_
_geom_torsion_atom_site_label_1
_geom_torsion_atom_site_label_2
_geom_torsion_atom_site_label_3
_geom_torsion_atom_site_label_4
_geom_torsion
_geom_torsion_site_symmetry_1
_geom_torsion_site_symmetry_2
_geom_torsion_site_symmetry_3
_geom_torsion_site_symmetry_4
_geom_torsion_publ_flag
N1 Ag1 N1 C1 21(100) 2_666 . . . ?
N1 Ag1 N1 C3 -158(100) 2_666 . . . ?
C3 N1 C1 C2 0.8(3) . . . . ?
Ag1 N1 C1 C2 -177.48(14) . . . . ?
C4 N2 C2 C1 1.2(3) . . . . ?
C4 N2 C2 C5 -178.99(16) . . . . ?
N1 C1 C2 N2 -2.2(3) . . . . ?
N1 C1 C2 C5 178.05(18) . . . . ?
C1 N1 C3 C4 1.3(3) . . . . ?
Ag1 N1 C3 C4 179.47(14) . . . . ?
C2 N2 C4 C3 0.9(3) . . . . ?
C2 N2 C4 C11 179.31(15) . . . . ?
N1 C3 C4 N2 -2.2(3) . . . . ?
N1 C3 C4 C11 179.43(17) . . . . ?
N2 C2 C5 C10 -32.2(3) . . . . ?
C1 C2 C5 C10 147.55(18) . . . . ?
N2 C2 C5 C6 147.82(18) . . . . ?
C1 C2 C5 C6 -32.4(3) . . . . ?
C10 C5 C6 C7 -0.4(3) . . . . ?
C2 C5 C6 C7 179.51(17) . . . . ?
C5 C6 C7 C8 -0.8(3) . . . . ?
C6 C7 C8 C9 1.4(3) . . . . ?
C7 C8 C9 C10 -0.7(3) . . . . ?
C8 C9 C10 C5 -0.5(3) . . . . ?
C6 C5 C10 C9 1.1(3) . . . . ?
C2 C5 C10 C9 -178.86(17) . . . . ?
N2 C4 C11 C16 -26.1(3) . . . . ?
C3 C4 C11 C16 152.29(19) . . . . ?
N2 C4 C11 C12 153.09(18) . . . . ?
C3 C4 C11 C12 -28.5(3) . . . . ?
C16 C11 C12 C13 0.2(3) . . . . ?
C4 C11 C12 C13 -179.01(17) . . . . ?
C11 C12 C13 C14 -0.7(3) . . . . ?
C12 C13 C14 C15 0.7(3) . . . . ?
C13 C14 C15 C16 -0.2(3) . . . . ?
C14 C15 C16 C11 -0.3(3) . . . . ?
C12 C11 C16 C15 0.3(3) . . . . ?
C4 C11 C16 C15 179.50(17) . . . . ?
F1 B1 F3 F4 100.0(7) . . . 1_455 ?
F2 B1 F3 F4 -20.5(8) . . . 1_455 ?
F4 B1 F3 F4 -140.9(7) . . . 1_455 ?
F1 B1 F4 F3 -8.6(9) . . . 1_655 ?
F3 B1 F4 F3 -128.8(7) . . . 1_655 ?
F2 B1 F4 F3 111.4(8) . . . 1_655 ?
F1' B1' F2' F4' -77.8(8) . . . 1_455 ?
F3' B1' F2' F4' 42.4(8) . . . 1_455 ?
F4' B1' F2' F4' 163.1(8) . . . 1_455 ?
F1' B1' F4' F2' 24.5(16) . . . 1_655 ?
F3' B1' F4' F2' -95.9(15) . . . 1_655 ?
F2' B1' F4' F2' 144.0(14) . . . 1_655 ?
